data_7700941
loop_
_publ_author_name
'Rama, Raquel J.'
'Maya, Celia'
'Nicasio, M. Carmen'

_publ_section_title
;
 Palladium-mediated intramolecular dearomatization of ligated
 dialkylterphenyl phosphines.
;
_journal_issue 39
_journal_name_full 'Dalton transactions (Cambridge, England : 2003)'
_journal_page_first 14575
_journal_page_last 14579
_journal_paper_doi 10.1039/c9dt03201k
_journal_volume 48
_journal_year 2019
_chemical_formula_moiety 'C34 H40 Cl P Pd'
_chemical_formula_sum 'C34 H40 Cl P Pd'
_chemical_formula_weight 621.48
_space_group_crystal_system monoclinic
_space_group_IT_number 14
_space_group_name_Hall '-P 2yn'
_space_group_name_H-M_alt 'P 1 21/n 1'
_symmetry_space_group_name_Hall '-P 2yn'
_symmetry_space_group_name_H-M 'P 1 21/n 1'
_atom_sites_solution_hydrogens geom
_audit_creation_method SHELXL-2018/3
_audit_update_record
;
2019-08-02 deposited with the CCDC.    2019-08-28 downloaded from the CCDC.
;
_cell_angle_alpha 90
_cell_angle_beta 118.1371(14)
_cell_angle_gamma 90
_cell_formula_units_Z 4
_cell_length_a 15.8449(6)
_cell_length_b 13.4470(6)
_cell_length_c 15.8973(6)
_cell_measurement_reflns_used 8003
_cell_measurement_temperature 100(2)
_cell_measurement_theta_max 21.95
_cell_measurement_theta_min 2.29
_cell_volume 2986.9(2)
_computing_structure_refinement 'SHELXL-2018/3 (Sheldrick, 2018)'
_diffrn_ambient_temperature 100(2)
_diffrn_measured_fraction_theta_full 0.999
_diffrn_measured_fraction_theta_max 0.997
_diffrn_measurement_device_type 'Bruker APEX-II CCD'
_diffrn_measurement_method '\f and \w scans'
_diffrn_radiation_type AgK\a
_diffrn_radiation_wavelength 0.56086
_diffrn_reflns_av_R_equivalents 0.0397
_diffrn_reflns_av_unetI/netI 0.0425
_diffrn_reflns_Laue_measured_fraction_full 0.999
_diffrn_reflns_Laue_measured_fraction_max 0.997
_diffrn_reflns_limit_h_max 21
_diffrn_reflns_limit_h_min -17
_diffrn_reflns_limit_k_max 15
_diffrn_reflns_limit_k_min -17
_diffrn_reflns_limit_l_max 21
_diffrn_reflns_limit_l_min -21
_diffrn_reflns_number 26078
_diffrn_reflns_point_group_measured_fraction_full 0.999
_diffrn_reflns_point_group_measured_fraction_max 0.997
_diffrn_reflns_theta_full 19.665
_diffrn_reflns_theta_max 22.041
_diffrn_reflns_theta_min 1.656
_exptl_absorpt_coefficient_mu 0.421
_exptl_absorpt_correction_T_max 0.7447
_exptl_absorpt_correction_T_min 0.5960
_exptl_absorpt_correction_type multi-scan
_exptl_absorpt_process_details
'SADABS-2008/1 (Bruker,2008) was used for absorption correction. wR2(int) was 0.0730 before and 0.0371 after correction. The Ratio of minimum to maximum transmission is 0.8003. The \l/2 correction factor is 0.0000.'
_exptl_crystal_colour 'light yellow'
_exptl_crystal_colour_modifier light
_exptl_crystal_colour_primary yellow
_exptl_crystal_density_diffrn 1.382
_exptl_crystal_description irregular
_exptl_crystal_F_000 1320
_exptl_crystal_recrystallization_method 'Crystallised from a mixture of dichloromethane, pentane and hexane by cooling'
_exptl_crystal_size_max 0.110
_exptl_crystal_size_mid 0.080
_exptl_crystal_size_min 0.060
_refine_diff_density_max 1.027
_refine_diff_density_min -0.606
_refine_diff_density_rms 0.089
_refine_ls_extinction_method none
_refine_ls_goodness_of_fit_ref 0.901
_refine_ls_hydrogen_treatment constr
_refine_ls_matrix_type full
_refine_ls_number_parameters 342
_refine_ls_number_reflns 7465
_refine_ls_number_restraints 0
_refine_ls_restrained_S_all 0.901
_refine_ls_R_factor_all 0.0497
_refine_ls_R_factor_gt 0.0346
_refine_ls_shift/su_max 0.001
_refine_ls_shift/su_mean 0.000
_refine_ls_structure_factor_coef Fsqd
_refine_ls_weighting_details 'w=1/[\s^2^(Fo^2^)+(0.0495P)^2^+5.4964P] where P=(Fo^2^+2Fc^2^)/3'
_refine_ls_weighting_scheme calc
_refine_ls_wR_factor_gt 0.0858
_refine_ls_wR_factor_ref 0.0933
_reflns_Friedel_coverage 0.000
_reflns_number_gt 6011
_reflns_number_total 7465
_reflns_threshold_expression 'I > 2\s(I)'
_cod_data_source_file c9dt03201k2.cif
_cod_data_source_block 3a
_cod_depositor_comments 'Adding full bibliography for 7700939--7700941.cif.'
_cod_database_code 7700941
_shelx_shelxl_version_number 2018/3
_shelx_space_group_comment
;
The symmetry employed for this shelxl refinement is uniquely defined
by the following loop, which should always be used as a source of
symmetry information in preference to the above space-group names.
They are only intended as comments.
;
_shelx_estimated_absorpt_t_min 0.955
_shelx_estimated_absorpt_t_max 0.975

loop_
_space_group_symop_operation_xyz
'x, y, z'
'-x+1/2, y+1/2, -z+1/2'
'-x, -y, -z'
'x-1/2, -y-1/2, z-1/2'

loop_
_atom_site_label
_atom_site_type_symbol
_atom_site_fract_x
_atom_site_fract_y
_atom_site_fract_z
_atom_site_U_iso_or_equiv
_atom_site_adp_type
_atom_site_occupancy
_atom_site_site_symmetry_order
_atom_site_calc_flag
_atom_site_refinement_flags_posn
_atom_site_refinement_flags_adp
Pd1 Pd 0.84952(2) 0.11733(2) 0.23151(2) 0.01309(6) Uani 1 1 d . .
Cl1 Cl 0.87896(5) -0.05413(5) 0.27580(5) 0.02382(15) Uani 1 1 d . .
P1 P 0.94936(5) 0.16298(5) 0.17286(5) 0.01230(13) Uani 1 1 d . .
C1 C 0.90717(17) 0.28997(17) 0.12711(17) 0.0121(5) Uani 1 1 d . .
C2 C 0.83146(18) 0.32205(18) 0.14400(17) 0.0128(5) Uani 1 1 d . .
C3 C 0.78395(19) 0.41074(19) 0.10584(18) 0.0164(5) Uani 1 1 d . .
H3 H 0.732950 0.431463 0.117298 0.020 Uiso 1 1 calc R U
C4 C 0.8114(2) 0.46890(19) 0.05088(19) 0.0193(5) Uani 1 1 d . .
H4 H 0.777017 0.527947 0.021966 0.023 Uiso 1 1 calc R U
C5 C 0.8889(2) 0.44135(19) 0.03786(19) 0.0177(5) Uani 1 1 d . .
H5 H 0.908834 0.483647 0.002710 0.021 Uiso 1 1 calc R U
C6 C 0.93791(18) 0.35277(18) 0.07542(17) 0.0133(5) Uani 1 1 d . .
C7 C 1.02440(19) 0.33268(18) 0.06313(19) 0.0159(5) Uani 1 1 d . .
C8 C 1.0158(2) 0.29044(19) -0.0217(2) 0.0192(5) Uani 1 1 d . .
C9 C 1.0997(2) 0.2718(2) -0.0280(2) 0.0253(6) Uani 1 1 d . .
H9 H 1.095106 0.242334 -0.084346 0.030 Uiso 1 1 calc R U
C10 C 1.1881(2) 0.2950(2) 0.0452(2) 0.0296(7) Uani 1 1 d . .
H10 H 1.244103 0.277566 0.041030 0.036 Uiso 1 1 calc R U
C11 C 1.1962(2) 0.3440(2) 0.1254(2) 0.0280(6) Uani 1 1 d . .
H11 H 1.257373 0.363633 0.174234 0.034 Uiso 1 1 calc R U
C12 C 1.1145(2) 0.3644(2) 0.1346(2) 0.0208(6) Uani 1 1 d . .
C13 C 0.80815(18) 0.26624(18) 0.21245(18) 0.0125(5) Uani 1 1 d . .
C14 C 0.72276(18) 0.20795(18) 0.18046(18) 0.0148(5) Uani 1 1 d . .
C15 C 0.72011(19) 0.1496(2) 0.2526(2) 0.0184(5) Uani 1 1 d . .
H15 H 0.669339 0.097601 0.234274 0.022 Uiso 1 1 calc R U
C16 C 0.77343(19) 0.17893(19) 0.35218(19) 0.0173(5) Uani 1 1 d . .
H16 H 0.768059 0.139313 0.398905 0.021 Uiso 1 1 calc R U
C17 C 0.83003(18) 0.25977(18) 0.38092(18) 0.0146(5) Uani 1 1 d . .
C18 C 0.84682(18) 0.31950(18) 0.30920(18) 0.0146(5) Uani 1 1 d . .
H18 H 0.808936 0.382189 0.297428 0.017 Uiso 1 1 calc R U
C19 C 0.87260(18) 0.29502(19) 0.48071(18) 0.0149(5) Uani 1 1 d . .
C20 C 0.9230(2) 0.2298(2) 0.5568(2) 0.0201(5) Uani 1 1 d . .
H20 H 0.931492 0.162454 0.544415 0.024 Uiso 1 1 calc R U
C21 C 0.9610(2) 0.2632(2) 0.6510(2) 0.0248(6) Uani 1 1 d . .
H21 H 0.994650 0.218392 0.702374 0.030 Uiso 1 1 calc R U
C22 C 0.9494(2) 0.3617(2) 0.6695(2) 0.0242(6) Uani 1 1 d . .
H22 H 0.975947 0.384603 0.733472 0.029 Uiso 1 1 calc R U
C23 C 0.8993(2) 0.4264(2) 0.5947(2) 0.0246(6) Uani 1 1 d . .
H23 H 0.890535 0.493592 0.607412 0.030 Uiso 1 1 calc R U
C24 C 0.8615(2) 0.3936(2) 0.5008(2) 0.0208(6) Uani 1 1 d . .
H24 H 0.827945 0.438854 0.449844 0.025 Uiso 1 1 calc R U
C25 C 0.9205(2) 0.2682(2) -0.1052(2) 0.0259(6) Uani 1 1 d . .
H25A H 0.869612 0.284590 -0.089095 0.039 Uiso 1 1 calc R U
H25B H 0.917074 0.197409 -0.121151 0.039 Uiso 1 1 calc R U
H25C H 0.912539 0.308070 -0.160109 0.039 Uiso 1 1 calc R U
C26 C 1.1244(2) 0.4241(2) 0.2194(2) 0.0299(7) Uani 1 1 d . .
H26A H 1.113587 0.494665 0.202155 0.045 Uiso 1 1 calc R U
H26B H 1.188965 0.415262 0.272707 0.045 Uiso 1 1 calc R U
H26C H 1.077148 0.401109 0.238371 0.045 Uiso 1 1 calc R U
C27 C 0.64893(19) 0.1989(2) 0.0781(2) 0.0224(6) Uani 1 1 d . .
H27A H 0.680069 0.202475 0.037579 0.034 Uiso 1 1 calc R U
H27B H 0.602599 0.253252 0.061604 0.034 Uiso 1 1 calc R U
H27C H 0.615737 0.135027 0.068020 0.034 Uiso 1 1 calc R U
C28 C 0.9514(2) 0.3507(2) 0.34895(19) 0.0232(6) Uani 1 1 d . .
H28A H 0.970712 0.390044 0.407033 0.035 Uiso 1 1 calc R U
H28B H 0.958862 0.390672 0.301337 0.035 Uiso 1 1 calc R U
H28C H 0.991792 0.291245 0.363964 0.035 Uiso 1 1 calc R U
C29 C 0.9251(2) 0.08828(19) 0.06451(19) 0.0191(5) Uani 1 1 d . .
H29 H 0.963901 0.114957 0.034972 0.023 Uiso 1 1 calc R U
C30 C 0.8185(2) 0.0971(2) -0.0065(2) 0.0286(7) Uani 1 1 d . .
H30A H 0.780590 0.070568 0.022393 0.043 Uiso 1 1 calc R U
H30B H 0.804647 0.059135 -0.064245 0.043 Uiso 1 1 calc R U
H30C H 0.802145 0.167132 -0.023183 0.043 Uiso 1 1 calc R U
C31 C 0.9505(3) -0.0197(2) 0.0912(3) 0.0370(8) Uani 1 1 d . .
H31A H 1.018987 -0.025337 0.135616 0.055 Uiso 1 1 calc R U
H31B H 0.935241 -0.058533 0.033582 0.055 Uiso 1 1 calc R U
H31C H 0.913563 -0.045299 0.121605 0.055 Uiso 1 1 calc R U
C32 C 1.08133(19) 0.1639(2) 0.2514(2) 0.0234(6) Uani 1 1 d . .
H32 H 1.099432 0.234408 0.271799 0.028 Uiso 1 1 calc R U
C33 C 1.1059(2) 0.1046(3) 0.3418(3) 0.0422(9) Uani 1 1 d . .
H33A H 1.070167 0.131252 0.372933 0.063 Uiso 1 1 calc R U
H33B H 1.174726 0.109673 0.385265 0.063 Uiso 1 1 calc R U
H33C H 1.088691 0.034626 0.325173 0.063 Uiso 1 1 calc R U
C34 C 1.1442(2) 0.1298(3) 0.2069(3) 0.0354(8) Uani 1 1 d . .
H34A H 1.141153 0.057223 0.200510 0.053 Uiso 1 1 calc R U
H34B H 1.210582 0.150210 0.248102 0.053 Uiso 1 1 calc R U
H34C H 1.120988 0.160245 0.143853 0.053 Uiso 1 1 calc R U

loop_
_atom_site_aniso_label
_atom_site_aniso_U_11
_atom_site_aniso_U_22
_atom_site_aniso_U_33
_atom_site_aniso_U_23
_atom_site_aniso_U_13
_atom_site_aniso_U_12
Pd1 0.01448(10) 0.01156(10) 0.01708(11) 0.00034(8) 0.01060(8) -0.00053(7)
Cl1 0.0287(4) 0.0123(3) 0.0384(4) 0.0058(3) 0.0224(3) 0.0021(2)
P1 0.0128(3) 0.0124(3) 0.0141(3) 0.0006(2) 0.0084(3) 0.0013(2)
C1 0.0139(12) 0.0110(11) 0.0122(11) -0.0023(9) 0.0069(10) 0.0002(9)
C2 0.0149(12) 0.0130(11) 0.0125(12) -0.0019(9) 0.0080(10) -0.0020(9)
C3 0.0183(13) 0.0163(12) 0.0184(13) -0.0002(10) 0.0118(11) 0.0037(10)
C4 0.0269(14) 0.0129(12) 0.0219(14) 0.0037(10) 0.0146(12) 0.0057(10)
C5 0.0242(14) 0.0155(12) 0.0201(13) 0.0011(10) 0.0161(12) 0.0001(10)
C6 0.0158(12) 0.0138(11) 0.0136(12) -0.0019(9) 0.0099(10) -0.0012(9)
C7 0.0217(13) 0.0140(12) 0.0199(13) 0.0029(10) 0.0161(11) 0.0012(10)
C8 0.0288(15) 0.0141(12) 0.0224(14) 0.0033(10) 0.0185(13) 0.0028(10)
C9 0.0429(18) 0.0181(13) 0.0329(16) 0.0035(11) 0.0326(16) 0.0043(12)
C10 0.0324(17) 0.0242(15) 0.050(2) 0.0093(14) 0.0344(17) 0.0050(12)
C11 0.0223(15) 0.0284(15) 0.0371(17) 0.0086(13) 0.0171(14) 0.0007(12)
C12 0.0217(14) 0.0217(13) 0.0244(14) 0.0034(11) 0.0152(12) -0.0025(11)
C13 0.0126(11) 0.0125(11) 0.0146(12) -0.0006(9) 0.0083(10) 0.0022(9)
C14 0.0110(11) 0.0172(12) 0.0186(13) -0.0022(10) 0.0090(11) 0.0008(9)
C15 0.0159(12) 0.0178(12) 0.0264(14) -0.0012(11) 0.0141(12) -0.0007(10)
C16 0.0216(13) 0.0166(12) 0.0212(13) 0.0018(10) 0.0163(12) 0.0002(10)
C17 0.0164(12) 0.0150(11) 0.0167(12) 0.0011(9) 0.0115(11) 0.0033(9)
C18 0.0182(12) 0.0148(11) 0.0149(12) -0.0005(9) 0.0113(11) -0.0009(10)
C19 0.0130(12) 0.0209(12) 0.0173(12) -0.0002(10) 0.0124(11) -0.0020(10)
C20 0.0207(14) 0.0229(13) 0.0220(14) 0.0031(11) 0.0143(12) 0.0036(11)
C21 0.0226(14) 0.0350(16) 0.0192(14) 0.0048(12) 0.0118(13) 0.0049(12)
C22 0.0224(14) 0.0353(16) 0.0176(13) -0.0035(12) 0.0118(12) 0.0015(12)
C23 0.0315(16) 0.0229(14) 0.0254(15) -0.0036(12) 0.0182(14) 0.0010(12)
C24 0.0277(14) 0.0194(13) 0.0193(13) 0.0028(10) 0.0142(12) 0.0031(11)
C25 0.0380(18) 0.0255(14) 0.0198(14) -0.0016(11) 0.0182(14) 0.0020(13)
C26 0.0279(16) 0.0349(17) 0.0276(16) -0.0102(13) 0.0136(14) -0.0140(13)
C27 0.0136(12) 0.0302(15) 0.0213(14) -0.0035(12) 0.0064(12) -0.0026(11)
C28 0.0218(14) 0.0357(15) 0.0147(13) -0.0063(11) 0.0106(12) -0.0125(12)
C29 0.0221(14) 0.0170(12) 0.0205(13) -0.0008(10) 0.0120(12) -0.0054(10)
C30 0.0369(17) 0.0327(16) 0.0200(14) -0.0136(12) 0.0164(14) -0.0122(13)
C31 0.065(2) 0.0185(14) 0.046(2) -0.0037(14) 0.041(2) 0.0028(15)
C32 0.0138(13) 0.0295(15) 0.0258(15) 0.0061(12) 0.0084(12) 0.0021(11)
C33 0.0228(16) 0.065(3) 0.0318(18) 0.0226(17) 0.0074(15) 0.0106(16)
C34 0.0247(16) 0.0368(18) 0.053(2) 0.0176(16) 0.0248(16) 0.0124(13)

loop_
_atom_type_symbol
_atom_type_description
_atom_type_scat_dispersion_real
_atom_type_scat_dispersion_imag
_atom_type_scat_source
C C 0.0015 0.0009 'International Tables Vol C Tables 4.2.6.8 and 6.1.1.4'
H H 0.0000 0.0000 'International Tables Vol C Tables 4.2.6.8 and 6.1.1.4'
Cl Cl 0.0998 0.0984 'International Tables Vol C Tables 4.2.6.8 and 6.1.1.4'
P P 0.0667 0.0580 'International Tables Vol C Tables 4.2.6.8 and 6.1.1.4'
Pd Pd -1.9556 0.6546 'International Tables Vol C Tables 4.2.6.8 and 6.1.1.4'
O O 0.0056 0.0036 'International Tables Vol C Tables 4.2.6.8 and 6.1.1.4'

loop_
_geom_angle_atom_site_label_1
_geom_angle_atom_site_label_2
_geom_angle_atom_site_label_3
_geom_angle
C13 Pd1 C14 39.49(9)
C13 Pd1 P1 84.99(6)
C14 Pd1 P1 113.54(7)
C13 Pd1 C15 66.03(9)
C14 Pd1 C15 36.95(9)
P1 Pd1 C15 149.65(7)
C13 Pd1 Cl1 166.75(6)
C14 Pd1 Cl1 132.38(7)
P1 Pd1 Cl1 107.76(2)
C15 Pd1 Cl1 101.84(7)
C1 P1 C32 109.90(12)
C1 P1 C29 104.71(11)
C32 P1 C29 107.38(13)
C1 P1 Pd1 102.62(8)
C32 P1 Pd1 120.45(9)
C29 P1 Pd1 110.66(8)
C2 C1 C6 118.9(2)
C2 C1 P1 112.81(17)
C6 C1 P1 128.21(18)
C3 C2 C1 120.8(2)
C3 C2 C13 118.5(2)
C1 C2 C13 120.3(2)
C2 C3 C4 119.6(2)
C5 C4 C3 120.4(2)
C4 C5 C6 121.2(2)
C5 C6 C1 118.9(2)
C5 C6 C7 117.3(2)
C1 C6 C7 123.7(2)
C8 C7 C12 119.9(2)
C8 C7 C6 121.1(2)
C12 C7 C6 118.8(2)
C9 C8 C7 118.3(3)
C9 C8 C25 119.6(2)
C7 C8 C25 122.1(2)
C10 C9 C8 121.5(3)
C9 C10 C11 120.2(3)
C10 C11 C12 120.1(3)
C11 C12 C7 119.5(3)
C11 C12 C26 119.1(3)
C7 C12 C26 121.3(2)
C14 C13 C2 121.9(2)
C14 C13 C18 118.3(2)
C2 C13 C18 111.9(2)
C14 C13 Pd1 72.89(14)
C2 C13 Pd1 114.64(15)
C18 C13 Pd1 110.63(16)
C15 C14 C13 113.7(2)
C15 C14 C27 122.2(2)
C13 C14 C27 123.6(2)
C15 C14 Pd1 76.02(15)
C13 C14 Pd1 67.62(13)
C27 C14 Pd1 118.42(17)
C14 C15 C16 120.7(2)
C14 C15 Pd1 67.03(13)
C16 C15 Pd1 96.38(16)
C17 C16 C15 122.8(2)
C16 C17 C19 121.1(2)
C16 C17 C18 119.9(2)
C19 C17 C18 118.9(2)
C17 C18 C28 112.0(2)
C17 C18 C13 112.1(2)
C28 C18 C13 112.59(19)
C24 C19 C20 118.7(2)
C24 C19 C17 120.5(2)
C20 C19 C17 120.8(2)
C19 C20 C21 120.4(3)
C22 C21 C20 120.0(3)
C23 C22 C21 119.9(3)
C22 C23 C24 120.3(3)
C23 C24 C19 120.7(3)
C31 C29 C30 109.6(3)
C31 C29 P1 110.2(2)
C30 C29 P1 108.32(18)
C33 C32 C34 110.1(3)
C33 C32 P1 109.6(2)
C34 C32 P1 117.1(2)

loop_
_geom_bond_atom_site_label_1
_geom_bond_atom_site_label_2
_geom_bond_distance
Pd1 C13 2.084(2)
Pd1 C14 2.154(2)
Pd1 P1 2.2673(6)
Pd1 C15 2.270(2)
Pd1 Cl1 2.3915(7)
P1 C1 1.853(2)
P1 C32 1.862(3)
P1 C29 1.871(3)
C1 C2 1.415(3)
C1 C6 1.415(3)
C2 C3 1.388(4)
C2 C13 1.504(3)
C3 C4 1.387(3)
C4 C5 1.388(4)
C5 C6 1.393(4)
C6 C7 1.497(3)
C7 C8 1.409(3)
C7 C12 1.408(4)
C8 C9 1.402(4)
C8 C25 1.497(4)
C9 C10 1.371(5)
C10 C11 1.386(4)
C11 C12 1.396(4)
C12 C26 1.512(4)
C13 C14 1.433(3)
C13 C18 1.538(3)
C14 C15 1.406(4)
C14 C27 1.495(4)
C15 C16 1.454(4)
C16 C17 1.345(4)
C17 C19 1.479(3)
C17 C18 1.517(3)
C18 C28 1.528(4)
C19 C24 1.393(4)
C19 C20 1.400(4)
C20 C21 1.399(4)
C21 C22 1.387(4)
C22 C23 1.383(4)
C23 C24 1.393(4)
C29 C31 1.514(4)
C29 C30 1.530(4)
C32 C33 1.525(4)
C32 C34 1.538(4)
